data_1554243
loop_
_publ_author_name
'Lin, Tingting'
'Su, Xing'
'Wang, Kai'
'Li, Minjie'
'Guo, Hongwei'
'Liu, Lulu'
'Zou, Bo'
'Zhang, Yu-Mo'
'Liu, Yifei'
'Zhang, Sean Xiao-An'

_publ_section_title
;
 An AIE fluorescent switch with multi-stimuli responsive properties and
 applications for quantitatively detecting pH value, sulfite anion and
 hydrostatic pressure
;
_journal_issue 6
_journal_name_full 'Materials Chemistry Frontiers'
_journal_page_first 1052
_journal_paper_doi 10.1039/C8QM00544C
_journal_volume 3
_journal_year 2019
_chemical_formula_sum 'C47 H38 Cl2 N2 O'
_chemical_formula_weight 717.69
_space_group_crystal_system monoclinic
_space_group_IT_number 14
_space_group_name_Hall '-P 2ybc'
_space_group_name_H-M_alt 'P 1 21/c 1'
_atom_sites_solution_hydrogens geom
_audit_creation_method SHELXL-2014/7
_audit_update_record
;
2018-02-05 deposited with the CCDC.
2019-01-09 downloaded from the CCDC.
;
_cell_angle_alpha 90
_cell_angle_beta 107.633(8)
_cell_angle_gamma 90
_cell_formula_units_Z 4
_cell_length_a 20.728(9)
_cell_length_b 11.337(5)
_cell_length_c 17.818(8)
_cell_measurement_reflns_used 974
_cell_measurement_temperature 273(2)
_cell_measurement_theta_max 14.98
_cell_measurement_theta_min 2.54
_cell_volume 3990(3)
_computing_structure_refinement 'SHELXL-2014/7 (Sheldrick, 2014)'
_diffrn_ambient_temperature 273(2)
_diffrn_measured_fraction_theta_full 0.993
_diffrn_measured_fraction_theta_max 0.993
_diffrn_measurement_device_type CCD
_diffrn_radiation_type MoK\a
_diffrn_radiation_wavelength 0.71073
_diffrn_reflns_av_R_equivalents 0.1070
_diffrn_reflns_av_unetI/netI 0.1449
_diffrn_reflns_Laue_measured_fraction_full 0.993
_diffrn_reflns_Laue_measured_fraction_max 0.993
_diffrn_reflns_limit_h_max 24
_diffrn_reflns_limit_h_min -22
_diffrn_reflns_limit_k_max 13
_diffrn_reflns_limit_k_min -11
_diffrn_reflns_limit_l_max 20
_diffrn_reflns_limit_l_min -21
_diffrn_reflns_number 22165
_diffrn_reflns_point_group_measured_fraction_full 0.993
_diffrn_reflns_point_group_measured_fraction_max 0.993
_diffrn_reflns_theta_full 25.000
_diffrn_reflns_theta_max 25.000
_diffrn_reflns_theta_min 1.031
_exptl_absorpt_coefficient_mu 0.200
_exptl_absorpt_correction_type multi-scan
_exptl_absorpt_process_details sadabs
_exptl_crystal_colour colorless
_exptl_crystal_density_diffrn 1.195
_exptl_crystal_description Block
_exptl_crystal_F_000 1504
_exptl_crystal_size_max 0.220
_exptl_crystal_size_mid 0.200
_exptl_crystal_size_min 0.180
_exptl_transmission_factor_max 0.864
_exptl_transmission_factor_min 0.864
_refine_diff_density_max 0.450
_refine_diff_density_min -0.370
_refine_diff_density_rms 0.054
_refine_ls_extinction_method none
_refine_ls_goodness_of_fit_ref 0.830
_refine_ls_hydrogen_treatment constr
_refine_ls_matrix_type full
_refine_ls_number_parameters 500
_refine_ls_number_reflns 6987
_refine_ls_number_restraints 67
_refine_ls_restrained_S_all 0.866
_refine_ls_R_factor_all 0.2228
_refine_ls_R_factor_gt 0.0909
_refine_ls_shift/su_max 0.000
_refine_ls_shift/su_mean 0.000
_refine_ls_structure_factor_coef Fsqd
_refine_ls_weighting_details 'w=1/[\s^2^(Fo^2^)+(0.2000P)^2^] where P=(Fo^2^+2Fc^2^)/3'
_refine_ls_weighting_scheme calc
_refine_ls_wR_factor_gt 0.2470
_refine_ls_wR_factor_ref 0.3413
_reflns_Friedel_coverage 0.000
_reflns_number_gt 2412
_reflns_number_total 6987
_reflns_threshold_expression 'I > 2\s(I)'
_cod_data_source_file c8qm00544c2.cif
_cod_data_source_block 1
_cod_original_sg_symbol_H-M 'P 21/c'
_cod_database_code 1554243
_shelx_shelxl_version_number 2014/7
_shelx_space_group_comment
;
The symmetry employed for this shelxl refinement is uniquely defined
by the following loop, which should always be used as a source of
symmetry information in preference to the above space-group names.
They are only intended as comments.
;
_shelx_estimated_absorpt_t_min 0.957
_shelx_estimated_absorpt_t_max 0.965

loop_
_space_group_symop_operation_xyz
'x, y, z'
'-x, y+1/2, -z+1/2'
'-x, -y, -z'
'x, -y-1/2, z-1/2'

loop_
_atom_site_label
_atom_site_type_symbol
_atom_site_fract_x
_atom_site_fract_y
_atom_site_fract_z
_atom_site_U_iso_or_equiv
_atom_site_adp_type
_atom_site_occupancy
_atom_site_site_symmetry_order
_atom_site_calc_flag
_atom_site_refinement_flags_posn
_atom_site_refinement_flags_adp
_atom_site_refinement_flags_occupancy
_atom_site_disorder_assembly
_atom_site_disorder_group
C1 C 1.2190(4) 0.2939(7) 0.0131(4) 0.095(2) Uani 1 1 d . . . . .
C2 C 1.1742(3) 0.2580(6) 0.0566(3) 0.0714(16) Uani 1 1 d . . . . .
C3 C 1.1474(3) 0.3421(5) 0.0950(3) 0.0756(16) Uani 1 1 d . . . . .
H3 H 1.1586 0.4212 0.0930 0.091 Uiso 1 1 calc R U . . .
C4 C 1.1038(3) 0.3080(5) 0.1366(3) 0.0726(16) Uani 1 1 d . . . . .
H4 H 1.0863 0.3643 0.1630 0.087 Uiso 1 1 calc R U . . .
C5 C 1.0863(3) 0.1917(5) 0.1389(3) 0.0623(14) Uani 1 1 d . . . . .
C6 C 1.1126(3) 0.1054(5) 0.1010(3) 0.0598(14) Uani 1 1 d . . . . .
C7 C 1.1558(3) 0.1402(5) 0.0596(3) 0.0711(16) Uani 1 1 d . . . . .
H7 H 1.1731 0.0838 0.0331 0.085 Uiso 1 1 calc R U . . .
C8 C 1.0930(3) -0.0157(5) 0.1072(4) 0.0773(17) Uani 1 1 d . . . . .
H8 H 1.1080 -0.0741 0.0798 0.093 Uiso 1 1 calc R U . . .
C9 C 1.0544(3) -0.0448(5) 0.1509(4) 0.0804(18) Uani 1 1 d . . . . .
H9 H 1.0429 -0.1237 0.1529 0.097 Uiso 1 1 calc R U . . .
C10 C 1.0279(3) 0.0425(5) 0.1976(3) 0.0681(15) Uani 1 1 d . . . . .
C11 C 0.9505(3) 0.0369(5) 0.1855(3) 0.0660(15) Uani 1 1 d . . . . .
C12 C 0.9094(3) 0.1150(6) 0.1169(3) 0.094(2) Uani 1 1 d . . . . .
H12A H 0.9224 0.1959 0.1281 0.141 Uiso 1 1 calc R U . . .
H12B H 0.8620 0.1064 0.1108 0.141 Uiso 1 1 calc R U . . .
H12C H 0.9183 0.0913 0.0693 0.141 Uiso 1 1 calc R U . . .
C13 C 0.9246(3) -0.0912(5) 0.1727(4) 0.0851(18) Uani 1 1 d . . . . .
H13A H 0.8784 -0.0940 0.1728 0.128 Uiso 1 1 calc R U . . .
H13B H 0.9518 -0.1401 0.2143 0.128 Uiso 1 1 calc R U . . .
H13C H 0.9276 -0.1193 0.1230 0.128 Uiso 1 1 calc R U . . .
C14 C 0.9477(3) 0.0791(5) 0.2658(3) 0.0581(13) Uani 1 1 d . . . . .
C15 C 1.0117(3) 0.0701(5) 0.3185(3) 0.0613(14) Uani 1 1 d . . . . .
C16 C 1.1303(3) 0.0380(7) 0.3178(4) 0.104(2) Uani 1 1 d . . . . .
H16A H 1.1432 0.1191 0.3165 0.156 Uiso 1 1 calc R U . . .
H16B H 1.1538 -0.0092 0.2897 0.156 Uiso 1 1 calc R U . . .
H16C H 1.1420 0.0117 0.3715 0.156 Uiso 1 1 calc R U . . .
C17 C 1.0236(3) 0.0982(5) 0.3966(3) 0.0664(15) Uani 1 1 d . . . . .
H17 H 1.0667 0.0929 0.4324 0.080 Uiso 1 1 calc R U . . .
C18 C 0.9681(3) 0.1349(5) 0.4200(3) 0.0658(15) Uani 1 1 d . . . . .
H18 H 0.9753 0.1538 0.4727 0.079 Uiso 1 1 calc R U . . .
C19 C 0.9031(3) 0.1446(4) 0.3686(3) 0.0551(13) Uani 1 1 d . . . . .
C20 C 0.8939(3) 0.1157(4) 0.2900(3) 0.0610(14) Uani 1 1 d . . . . .
H20 H 0.8510 0.1211 0.2536 0.073 Uiso 1 1 calc R U . . .
C21 C 0.8452(3) 0.1810(4) 0.3952(3) 0.0578(13) Uani 1 1 d . . . . .
C22 C 0.7886(3) 0.2375(5) 0.3451(3) 0.0717(16) Uani 1 1 d . . . . .
H22 H 0.7883 0.2565 0.2942 0.086 Uiso 1 1 calc R U . . .
C23 C 0.7325(3) 0.2664(5) 0.3694(4) 0.0772(17) Uani 1 1 d . . . . .
H23 H 0.6953 0.3025 0.3341 0.093 Uiso 1 1 calc R U . . .
C24 C 0.7314(3) 0.2421(5) 0.4454(3) 0.0663(15) Uani 1 1 d . . . . .
C25 C 0.7888(3) 0.1911(5) 0.4968(3) 0.0692(15) Uani 1 1 d . . . . .
H25 H 0.7904 0.1779 0.5489 0.083 Uiso 1 1 calc R U . . .
C26 C 0.8438(3) 0.1594(5) 0.4719(3) 0.0652(15) Uani 1 1 d . . . . .
H26 H 0.8807 0.1228 0.5074 0.078 Uiso 1 1 calc R U . . .
C27 C 0.6711(3) 0.2663(5) 0.4705(3) 0.0694(16) Uani 1 1 d . . . . .
C28 C 0.6832(3) 0.3496(5) 0.5390(4) 0.0704(16) Uani 1 1 d . . . . .
C29 C 0.7116(3) 0.4605(6) 0.5360(4) 0.0849(19) Uani 1 1 d . . . . .
H29 H 0.7220 0.4824 0.4907 0.102 Uiso 1 1 calc R U . . .
C30 C 0.7247(3) 0.5390(7) 0.5986(5) 0.096(2) Uani 1 1 d . . . . .
H30 H 0.7425 0.6133 0.5949 0.115 Uiso 1 1 calc R U . . .
C31 C 0.7113(4) 0.5056(9) 0.6650(5) 0.106(3) Uani 1 1 d . . . . .
H31 H 0.7212 0.5568 0.7078 0.128 Uiso 1 1 calc R U . . .
C32 C 0.6838(4) 0.4005(9) 0.6705(4) 0.105(2) Uani 1 1 d . . . . .
H32 H 0.6743 0.3800 0.7166 0.126 Uiso 1 1 calc R U . . .
C33 C 0.6695(3) 0.3221(6) 0.6082(4) 0.091(2) Uani 1 1 d . . . . .
H33 H 0.6503 0.2494 0.6130 0.109 Uiso 1 1 calc R U . . .
C34 C 0.6112(3) 0.2141(5) 0.4391(4) 0.0741(17) Uani 1 1 d . . . . .
C35 C 0.5493(3) 0.2417(6) 0.4608(4) 0.0725(16) Uani 1 1 d . . . . .
C36 C 0.5230(4) 0.1585(7) 0.4989(5) 0.113(3) Uani 1 1 d . . . . .
H36 H 0.5442 0.0855 0.5110 0.135 Uiso 1 1 calc R U . . .
C37 C 0.4648(5) 0.1824(8) 0.5197(6) 0.141(3) Uani 1 1 d . . . . .
H37 H 0.4474 0.1258 0.5460 0.169 Uiso 1 1 calc R U . . .
C38 C 0.4332(4) 0.2884(9) 0.5015(6) 0.120(3) Uani 1 1 d . . . . .
H38 H 0.3945 0.3044 0.5157 0.144 Uiso 1 1 calc R U . . .
C39 C 0.4579(3) 0.3699(7) 0.4629(5) 0.105(2) Uani 1 1 d . . . . .
H39 H 0.4352 0.4412 0.4488 0.125 Uiso 1 1 calc R U . . .
C40 C 0.5170(3) 0.3486(6) 0.4439(4) 0.0878(19) Uani 1 1 d . . . . .
H40 H 0.5350 0.4072 0.4196 0.105 Uiso 1 1 calc R U . . .
C41 C 0.6018(3) 0.1194(6) 0.3773(4) 0.0823(18) Uani 1 1 d . . . . .
C42 C 0.6398(4) 0.0199(6) 0.3901(4) 0.091(2) Uani 1 1 d . . . . .
H42 H 0.6742 0.0116 0.4375 0.110 Uiso 1 1 calc R U . . .
C43 C 0.6291(4) -0.0693(7) 0.3354(5) 0.106(2) Uani 1 1 d . . . . .
H43 H 0.6560 -0.1366 0.3458 0.128 Uiso 1 1 calc R U . . .
C44 C 0.5790(5) -0.0582(9) 0.2659(6) 0.133(3) Uani 1 1 d . . . . .
H44 H 0.5707 -0.1190 0.2292 0.160 Uiso 1 1 calc R U . . .
C45 C 0.5408(5) 0.0424(11) 0.2502(6) 0.161(4) Uani 1 1 d . . . . .
H45 H 0.5076 0.0514 0.2019 0.194 Uiso 1 1 calc R U . . .
C46 C 0.5516(4) 0.1303(8) 0.3059(6) 0.132(3) Uani 1 1 d . . . . .
H46 H 0.5248 0.1978 0.2955 0.159 Uiso 1 1 calc R U . . .
C47A C 0.3356(10) 0.1208(14) 0.3341(11) 0.224(6) Uani 0.668(5) 1 d D U P A 1
H47A H 0.3826 0.1326 0.3367 0.269 Uiso 0.668(5) 1 calc R U P A 1
H47B H 0.3268 0.1603 0.3783 0.269 Uiso 0.668(5) 1 calc R U P A 1
Cl1A Cl 0.3170(4) -0.0191(6) 0.3324(5) 0.281(4) Uani 0.668(5) 1 d D U P A 1
Cl2A Cl 0.2822(3) 0.1694(5) 0.2466(4) 0.238(3) Uani 0.668(5) 1 d D U P A 1
C47B C 0.357(3) 0.127(2) 0.2874(16) 0.247(6) Uani 0.332(5) 1 d D U P A 2
H47C H 0.3140 0.1456 0.2967 0.296 Uiso 0.332(5) 1 calc R U P A 2
H47D H 0.3903 0.1866 0.3113 0.296 Uiso 0.332(5) 1 calc R U P A 2
Cl1B Cl 0.3843(7) -0.0157(12) 0.3154(8) 0.237(5) Uani 0.332(5) 1 d D U P A 2
Cl2B Cl 0.3482(8) 0.1032(14) 0.1868(9) 0.282(6) Uani 0.332(5) 1 d D U P A 2
N1 N 1.2536(4) 0.3213(6) -0.0225(4) 0.121(2) Uani 1 1 d . . . . .
N2 N 1.0574(2) 0.0262(4) 0.2809(3) 0.0723(13) Uani 1 1 d . . . . .
O1 O 1.0426(2) 0.1650(3) 0.1791(2) 0.0772(11) Uani 1 1 d . . . . .

loop_
_atom_site_aniso_label
_atom_site_aniso_U_11
_atom_site_aniso_U_22
_atom_site_aniso_U_33
_atom_site_aniso_U_23
_atom_site_aniso_U_13
_atom_site_aniso_U_12
C1 0.108(5) 0.107(5) 0.087(5) -0.008(4) 0.054(4) -0.011(4)
C2 0.072(4) 0.080(4) 0.071(4) 0.003(3) 0.036(3) 0.000(3)
C3 0.095(4) 0.074(4) 0.071(4) 0.001(3) 0.045(3) -0.004(3)
C4 0.092(4) 0.066(4) 0.073(4) -0.006(3) 0.045(3) 0.006(3)
C5 0.077(4) 0.061(4) 0.059(3) -0.002(3) 0.035(3) 0.005(3)
C6 0.075(4) 0.057(3) 0.055(3) -0.002(3) 0.032(3) 0.010(3)
C7 0.079(4) 0.072(4) 0.070(4) -0.009(3) 0.033(3) 0.010(3)
C8 0.104(5) 0.061(4) 0.084(4) -0.004(3) 0.055(4) 0.012(3)
C9 0.109(5) 0.059(4) 0.089(4) -0.001(3) 0.053(4) 0.010(3)
C10 0.088(4) 0.054(3) 0.076(4) 0.004(3) 0.045(3) 0.005(3)
C11 0.081(4) 0.068(4) 0.056(3) 0.002(3) 0.031(3) 0.001(3)
C12 0.109(5) 0.112(5) 0.064(4) 0.015(4) 0.032(4) 0.022(4)
C13 0.107(5) 0.080(4) 0.077(4) -0.015(4) 0.042(4) -0.016(4)
C14 0.061(3) 0.060(3) 0.059(3) 0.002(3) 0.025(3) -0.001(3)
C15 0.062(4) 0.063(3) 0.063(4) 0.006(3) 0.026(3) -0.002(3)
C16 0.078(5) 0.145(7) 0.096(5) 0.006(5) 0.035(4) 0.018(4)
C17 0.060(3) 0.078(4) 0.060(4) 0.004(3) 0.015(3) -0.004(3)
C18 0.071(4) 0.075(4) 0.058(3) 0.003(3) 0.029(3) -0.003(3)
C19 0.064(3) 0.049(3) 0.054(3) -0.001(2) 0.020(3) -0.012(2)
C20 0.057(3) 0.067(4) 0.061(3) 0.001(3) 0.021(3) -0.005(3)
C21 0.062(3) 0.058(3) 0.060(3) -0.004(3) 0.028(3) -0.011(3)
C22 0.065(4) 0.089(4) 0.066(4) 0.011(3) 0.026(3) 0.004(3)
C23 0.066(4) 0.092(4) 0.075(4) 0.016(4) 0.023(3) 0.005(3)
C24 0.062(3) 0.074(4) 0.066(4) -0.010(3) 0.024(3) -0.005(3)
C25 0.075(4) 0.077(4) 0.063(4) -0.003(3) 0.032(3) 0.001(3)
C26 0.069(4) 0.069(4) 0.060(3) -0.002(3) 0.022(3) 0.004(3)
C27 0.066(4) 0.076(4) 0.075(4) -0.006(3) 0.034(3) 0.002(3)
C28 0.062(3) 0.079(4) 0.076(4) 0.006(3) 0.029(3) 0.013(3)
C29 0.077(4) 0.084(5) 0.107(5) 0.003(4) 0.048(4) 0.005(3)
C30 0.096(5) 0.094(5) 0.108(6) -0.020(5) 0.045(4) 0.003(4)
C31 0.087(5) 0.118(7) 0.105(7) -0.029(6) 0.016(5) 0.021(5)
C32 0.128(6) 0.126(7) 0.065(5) 0.002(5) 0.036(4) 0.027(5)
C33 0.108(5) 0.090(5) 0.083(5) 0.007(4) 0.041(4) 0.012(4)
C34 0.062(4) 0.083(4) 0.082(4) -0.006(3) 0.028(3) 0.001(3)
C35 0.060(3) 0.073(4) 0.091(4) -0.001(3) 0.034(3) 0.004(3)
C36 0.102(5) 0.088(5) 0.178(8) 0.010(5) 0.087(5) -0.001(4)
C37 0.146(8) 0.106(7) 0.217(11) 0.009(7) 0.124(8) 0.001(6)
C38 0.093(5) 0.124(7) 0.175(9) -0.019(6) 0.087(6) -0.002(5)
C39 0.068(4) 0.114(6) 0.135(7) -0.006(5) 0.035(4) 0.021(4)
C40 0.077(4) 0.100(5) 0.088(5) 0.004(4) 0.029(4) -0.003(4)
C41 0.068(4) 0.103(5) 0.085(5) -0.012(4) 0.039(4) -0.009(4)
C42 0.102(5) 0.087(5) 0.102(5) -0.021(4) 0.057(4) -0.014(4)
C43 0.127(7) 0.105(6) 0.108(6) -0.023(5) 0.066(6) -0.025(5)
C44 0.133(8) 0.144(9) 0.137(9) -0.073(7) 0.063(7) -0.047(7)
C45 0.131(8) 0.198(11) 0.135(8) -0.067(9) 0.011(6) 0.019(8)
C46 0.104(6) 0.148(8) 0.131(7) -0.051(6) 0.015(6) 0.014(5)
C47A 0.207(10) 0.214(8) 0.226(10) 0.068(10) 0.030(9) -0.011(9)
Cl1A 0.245(7) 0.216(6) 0.367(9) 0.067(6) 0.071(6) 0.017(5)
Cl2A 0.249(6) 0.240(6) 0.188(5) 0.065(4) 0.011(4) -0.025(5)
C47B 0.220(10) 0.231(8) 0.259(9) 0.066(9) 0.026(9) -0.021(8)
Cl1B 0.184(9) 0.245(9) 0.269(10) 0.060(8) 0.049(8) -0.001(7)
Cl2B 0.273(11) 0.258(10) 0.269(9) 0.066(9) 0.013(9) -0.022(9)
N1 0.138(5) 0.141(6) 0.117(5) -0.013(4) 0.088(5) -0.025(4)
N2 0.077(3) 0.080(3) 0.069(3) 0.007(3) 0.036(3) 0.012(2)
O1 0.107(3) 0.056(2) 0.097(3) -0.001(2) 0.072(2) 0.005(2)

loop_
_atom_type_symbol
_atom_type_description
_atom_type_scat_dispersion_real
_atom_type_scat_dispersion_imag
_atom_type_scat_source
C C 0.0033 0.0016 'International Tables Vol C Tables 4.2.6.8 and 6.1.1.4'
H H 0.0000 0.0000 'International Tables Vol C Tables 4.2.6.8 and 6.1.1.4'
N N 0.0061 0.0033 'International Tables Vol C Tables 4.2.6.8 and 6.1.1.4'
O O 0.0106 0.0060 'International Tables Vol C Tables 4.2.6.8 and 6.1.1.4'
Cl Cl 0.1484 0.1585 'International Tables Vol C Tables 4.2.6.8 and 6.1.1.4'

loop_
_geom_angle_atom_site_label_1
_geom_angle_atom_site_label_2
_geom_angle_atom_site_label_3
_geom_angle
N1 C1 C2 178.8(8)
C7 C2 C3 119.0(5)
C7 C2 C1 121.4(6)
C3 C2 C1 119.6(6)
C4 C3 C2 119.8(6)
C5 C4 C3 120.5(5)
O1 C5 C4 117.4(5)
O1 C5 C6 121.7(5)
C4 C5 C6 120.9(5)
C5 C6 C7 118.2(5)
C5 C6 C8 118.1(5)
C7 C6 C8 123.7(5)
C2 C7 C6 121.6(5)
C9 C8 C6 121.1(5)
C8 C9 C10 123.6(6)
N2 C10 O1 107.4(5)
N2 C10 C9 112.1(5)
O1 C10 C9 111.2(5)
N2 C10 C11 103.6(4)
O1 C10 C11 106.3(4)
C9 C10 C11 115.6(5)
C12 C11 C14 113.3(5)
C12 C11 C10 112.7(5)
C14 C11 C10 100.9(4)
C12 C11 C13 109.9(5)
C14 C11 C13 108.9(5)
C10 C11 C13 110.9(5)
C20 C14 C15 121.0(5)
C20 C14 C11 130.7(5)
C15 C14 C11 108.3(5)
C17 C15 C14 120.9(5)
C17 C15 N2 128.6(5)
C14 C15 N2 110.5(5)
C15 C17 C18 117.3(5)
C19 C18 C17 123.2(5)
C20 C19 C18 117.1(5)
C20 C19 C21 120.7(5)
C18 C19 C21 122.1(5)
C14 C20 C19 120.5(5)
C26 C21 C22 116.3(5)
C26 C21 C19 121.7(5)
C22 C21 C19 122.0(5)
C23 C22 C21 121.7(5)
C24 C23 C22 121.2(5)
C25 C24 C23 117.5(5)
C25 C24 C27 120.8(5)
C23 C24 C27 121.7(5)
C24 C25 C26 121.2(5)
C25 C26 C21 122.0(5)
C34 C27 C28 121.6(5)
C34 C27 C24 123.8(5)
C28 C27 C24 114.5(5)
C33 C28 C29 116.1(6)
C33 C28 C27 123.6(6)
C29 C28 C27 120.3(6)
C30 C29 C28 122.0(7)
C31 C30 C29 118.8(8)
C32 C31 C30 121.4(8)
C31 C32 C33 120.4(8)
C28 C33 C32 121.3(7)
C27 C34 C35 124.5(6)
C27 C34 C41 121.2(5)
C35 C34 C41 114.3(5)
C36 C35 C40 118.5(6)
C36 C35 C34 119.3(6)
C40 C35 C34 122.1(6)
C37 C36 C35 120.3(7)
C38 C37 C36 120.2(8)
C39 C38 C37 120.0(7)
C38 C39 C40 120.5(7)
C39 C40 C35 120.5(7)
C42 C41 C46 117.8(7)
C42 C41 C34 122.0(6)
C46 C41 C34 120.1(7)
C43 C42 C41 122.1(8)
C44 C43 C42 119.5(8)
C43 C44 C45 119.9(9)
C46 C45 C44 119.9(9)
C45 C46 C41 120.7(9)
Cl1A C47A Cl2A 102.3(9)
Cl2B C47B Cl1B 94.0(11)
C15 N2 C10 108.0(4)
C15 N2 C16 120.5(5)
C10 N2 C16 120.8(5)
C5 O1 C10 123.1(4)

loop_
_geom_bond_atom_site_label_1
_geom_bond_atom_site_label_2
_geom_bond_distance
C1 N1 1.136(8)
C1 C2 1.437(9)
C2 C7 1.394(8)
C2 C3 1.385(8)
C3 C4 1.385(8)
C4 C5 1.372(7)
C5 O1 1.347(6)
C5 C6 1.391(7)
C6 C7 1.379(8)
C6 C8 1.445(8)
C8 C9 1.318(8)
C9 C10 1.499(8)
C10 N2 1.436(7)
C10 O1 1.480(6)
C10 C11 1.555(8)
C11 C12 1.540(8)
C11 C14 1.527(7)
C11 C13 1.541(8)
C14 C20 1.375(7)
C14 C15 1.377(7)
C15 C17 1.375(7)
C15 N2 1.407(7)
C16 N2 1.461(7)
C17 C18 1.400(7)
C18 C19 1.386(7)
C19 C20 1.394(7)
C19 C21 1.476(7)
C21 C26 1.399(7)
C21 C22 1.396(7)
C22 C23 1.398(8)
C23 C24 1.388(8)
C24 C25 1.389(7)
C24 C27 1.475(7)
C25 C26 1.390(7)
C27 C34 1.336(7)
C27 C28 1.503(8)
C28 C33 1.383(9)
C28 C29 1.395(8)
C29 C30 1.388(9)
C30 C31 1.349(11)
C31 C32 1.337(11)
C32 C33 1.382(10)
C34 C35 1.481(8)
C34 C41 1.509(9)
C35 C36 1.368(9)
C35 C40 1.372(8)
C36 C37 1.392(10)
C37 C38 1.361(11)
C38 C39 1.342(11)
C39 C40 1.388(9)
C41 C42 1.355(9)
C41 C46 1.384(10)
C42 C43 1.375(9)
C43 C44 1.359(11)
C44 C45 1.369(13)
C45 C46 1.377(11)
C47A Cl1A 1.630(15)
C47A Cl2A 1.706(15)
C47B Cl2B 1.770(19)
C47B Cl1B 1.740(19)

loop_
_geom_torsion_atom_site_label_1
_geom_torsion_atom_site_label_2
_geom_torsion_atom_site_label_3
_geom_torsion_atom_site_label_4
_geom_torsion
C7 C2 C3 C4 0.9(9)
C1 C2 C3 C4 179.5(6)
C2 C3 C4 C5 -0.9(9)
C3 C4 C5 O1 -178.7(5)
C3 C4 C5 C6 1.1(9)
O1 C5 C6 C7 178.5(5)
C4 C5 C6 C7 -1.2(8)
O1 C5 C6 C8 -1.4(8)
C4 C5 C6 C8 178.8(5)
C3 C2 C7 C6 -1.1(9)
C1 C2 C7 C6 -179.7(6)
C5 C6 C7 C2 1.3(8)
C8 C6 C7 C2 -178.8(5)
C5 C6 C8 C9 -3.7(9)
C7 C6 C8 C9 176.4(6)
C6 C8 C9 C10 -0.3(10)
C8 C9 C10 N2 -112.1(7)
C8 C9 C10 O1 8.1(9)
C8 C9 C10 C11 129.4(7)
N2 C10 C11 C12 148.3(5)
O1 C10 C11 C12 35.3(6)
C9 C10 C11 C12 -88.6(6)
N2 C10 C11 C14 27.3(5)
O1 C10 C11 C14 -85.8(5)
C9 C10 C11 C14 150.3(5)
N2 C10 C11 C13 -88.0(5)
O1 C10 C11 C13 159.0(4)
C9 C10 C11 C13 35.1(7)
C12 C11 C14 C20 45.4(8)
C10 C11 C14 C20 166.1(5)
C13 C11 C14 C20 -77.2(7)
C12 C11 C14 C15 -137.8(5)
C10 C11 C14 C15 -17.1(5)
C13 C11 C14 C15 99.6(5)
C20 C14 C15 C17 -0.3(8)
C11 C14 C15 C17 -177.5(5)
C20 C14 C15 N2 177.4(5)
C11 C14 C15 N2 0.2(6)
C14 C15 C17 C18 0.5(8)
N2 C15 C17 C18 -176.8(5)
C15 C17 C18 C19 -0.3(8)
C17 C18 C19 C20 0.0(8)
C17 C18 C19 C21 178.6(5)
C15 C14 C20 C19 0.0(8)
C11 C14 C20 C19 176.5(5)
C18 C19 C20 C14 0.1(7)
C21 C19 C20 C14 -178.4(5)
C20 C19 C21 C26 150.4(5)
C18 C19 C21 C26 -28.1(7)
C20 C19 C21 C22 -28.9(7)
C18 C19 C21 C22 152.6(5)
C26 C21 C22 C23 -2.6(8)
C19 C21 C22 C23 176.7(5)
C21 C22 C23 C24 1.4(9)
C22 C23 C24 C25 1.8(9)
C22 C23 C24 C27 -176.7(5)
C23 C24 C25 C26 -3.6(8)
C27 C24 C25 C26 174.9(5)
C24 C25 C26 C21 2.4(8)
C22 C21 C26 C25 0.8(8)
C19 C21 C26 C25 -178.5(5)
C25 C24 C27 C34 -115.6(7)
C23 C24 C27 C34 62.8(9)
C25 C24 C27 C28 60.4(7)
C23 C24 C27 C28 -121.1(6)
C34 C27 C28 C33 52.4(8)
C24 C27 C28 C33 -123.8(6)
C34 C27 C28 C29 -129.5(6)
C24 C27 C28 C29 54.3(7)
C33 C28 C29 C30 -0.5(9)
C27 C28 C29 C30 -178.8(6)
C28 C29 C30 C31 1.8(10)
C29 C30 C31 C32 -2.0(11)
C30 C31 C32 C33 1.0(12)
C29 C28 C33 C32 -0.5(9)
C27 C28 C33 C32 177.7(6)
C31 C32 C33 C28 0.2(11)
C28 C27 C34 C35 7.4(9)
C24 C27 C34 C35 -176.8(6)
C28 C27 C34 C41 -172.3(6)
C24 C27 C34 C41 3.5(10)
C27 C34 C35 C36 -112.9(8)
C41 C34 C35 C36 66.8(8)
C27 C34 C35 C40 67.1(9)
C41 C34 C35 C40 -113.2(7)
C40 C35 C36 C37 0.2(12)
C34 C35 C36 C37 -179.8(8)
C35 C36 C37 C38 0.7(15)
C36 C37 C38 C39 0.5(15)
C37 C38 C39 C40 -2.4(13)
C38 C39 C40 C35 3.3(11)
C36 C35 C40 C39 -2.1(10)
C34 C35 C40 C39 177.9(6)
C27 C34 C41 C42 56.9(9)
C35 C34 C41 C42 -122.9(7)
C27 C34 C41 C46 -125.5(8)
C35 C34 C41 C46 54.7(9)
C46 C41 C42 C43 -1.0(11)
C34 C41 C42 C43 176.7(6)
C41 C42 C43 C44 0.1(11)
C42 C43 C44 C45 1.7(14)
C43 C44 C45 C46 -2.4(17)
C44 C45 C46 C41 1.5(17)
C42 C41 C46 C45 0.2(13)
C34 C41 C46 C45 -177.5(9)
C17 C15 N2 C10 -163.7(5)
C14 C15 N2 C10 18.8(6)
C17 C15 N2 C16 -18.9(9)
C14 C15 N2 C16 163.6(5)
O1 C10 N2 C15 83.3(5)
C9 C10 N2 C15 -154.3(5)
C11 C10 N2 C15 -28.9(5)
O1 C10 N2 C16 -61.3(6)
C9 C10 N2 C16 61.1(7)
C11 C10 N2 C16 -173.6(5)
C4 C5 O1 C10 -169.7(5)
C6 C5 O1 C10 10.5(8)
N2 C10 O1 C5 109.8(5)
C9 C10 O1 C5 -13.2(7)
C11 C10 O1 C5 -139.8(5)
